data_1567688
loop_
_publ_author_name
'Xu, Heng'
'Zhang, Le-Xi'
'Xing, Yue'
'Yin, Yanyan'
'Tang, Bo'
'Bie, Lijian'

_publ_section_title
;
 Self-assembled mononuclear complexes: open metal sites and inverse
 dimension-dependent catalytic activity for Knoevenagel condensation and
 CO2 cycloaddition
;
_journal_name_full Nanoscale
_journal_paper_doi 10.1039/D2NR04103K
_journal_year 2022
_chemical_formula_sum 'C19 H18 Cu N2 O7 S'
_chemical_formula_weight 481.95
_space_group_IT_number 14
_space_group_name_Hall '-P 2yn'
_space_group_name_H-M_alt 'P 1 21/n 1'
_symmetry_cell_setting monoclinic
_symmetry_space_group_name_H-M 'P 1 21/n 1'
_atom_sites_solution_hydrogens geom
_atom_sites_solution_primary direct
_atom_sites_solution_secondary difmap
_audit_creation_method SHELXL-97
_audit_update_record
;
2021-12-26 deposited with the CCDC.	2022-09-21 downloaded from the CCDC.
;
_cell_angle_alpha 90.00
_cell_angle_beta 95.274(4)
_cell_angle_gamma 90.00
_cell_formula_units_Z 4
_cell_length_a 4.9913(2)
_cell_length_b 26.3098(11)
_cell_length_c 14.5516(6)
_cell_measurement_reflns_used 6189
_cell_measurement_temperature 293(2)
_cell_measurement_theta_max 79.1100
_cell_measurement_theta_min 4.5550
_cell_volume 1902.83(14)
_computing_structure_refinement 'SHELXL-97 (Sheldrick, 1997)'
_computing_structure_solution 'SHELXS-97 (Sheldrick, 1990)'
_diffrn_ambient_temperature 293(2)
_diffrn_measured_fraction_theta_full 0.978
_diffrn_measured_fraction_theta_max 0.978
_diffrn_measurement_device_type 'XtaLAB AFC12 (RINC): Kappa dual home/near'
_diffrn_radiation_monochromator graphite
_diffrn_radiation_source 'fine-focus sealed tube'
_diffrn_radiation_type CuK\a
_diffrn_radiation_wavelength 1.54184
_diffrn_reflns_av_R_equivalents 0.0713
_diffrn_reflns_av_sigmaI/netI 0.0651
_diffrn_reflns_limit_h_max 6
_diffrn_reflns_limit_h_min -6
_diffrn_reflns_limit_k_max 29
_diffrn_reflns_limit_k_min -33
_diffrn_reflns_limit_l_max 18
_diffrn_reflns_limit_l_min -16
_diffrn_reflns_number 11356
_diffrn_reflns_theta_full 79.26
_diffrn_reflns_theta_max 79.26
_diffrn_reflns_theta_min 3.36
_exptl_absorpt_coefficient_mu 3.076
_exptl_absorpt_correction_T_max 0.7484
_exptl_absorpt_correction_T_min 0.4588
_exptl_absorpt_correction_type multi-scan
_exptl_crystal_colour blue
_exptl_crystal_density_diffrn 1.682
_exptl_crystal_density_method 'not measured'
_exptl_crystal_description rod
_exptl_crystal_F_000 988
_exptl_crystal_size_max 0.30
_exptl_crystal_size_mid 0.10
_exptl_crystal_size_min 0.10
_refine_diff_density_max 0.950
_refine_diff_density_min -0.857
_refine_diff_density_rms 0.148
_refine_ls_extinction_coef 0.0044(8)
_refine_ls_extinction_expression Fc^*^=kFc[1+0.001xFc^2^\l^3^/sin(2\q)]^-1/4^
_refine_ls_extinction_method SHELXL
_refine_ls_goodness_of_fit_ref 1.050
_refine_ls_hydrogen_treatment mixed
_refine_ls_matrix_type full
_refine_ls_number_parameters 269
_refine_ls_number_reflns 4040
_refine_ls_number_restraints 0
_refine_ls_restrained_S_all 1.050
_refine_ls_R_factor_all 0.0913
_refine_ls_R_factor_gt 0.0863
_refine_ls_shift/su_max 0.006
_refine_ls_shift/su_mean 0.000
_refine_ls_structure_factor_coef Fsqd
_refine_ls_weighting_details 'calc w=1/[\s^2^(Fo^2^)+(0.1575P)^2^+3.0376P] where P=(Fo^2^+2Fc^2^)/3'
_refine_ls_weighting_scheme calc
_refine_ls_wR_factor_gt 0.2466
_refine_ls_wR_factor_ref 0.2517
_reflns_number_gt 3536
_reflns_number_total 4040
_reflns_threshold_expression >2sigma(I)
_cod_data_source_file d2nr04103k3.cif
_cod_data_source_block cu-tma-phen
_cod_depositor_comments
;
The following automatic conversions were performed:

data item '_symmetry_cell_setting' value 'Monoclinic' was changed to
'monoclinic' in accordance with the
/home/data/users/saulius/crontab/automatic-downloads/rss-feeds/RSC/lib/dictionaries/cif_core.dic
dictionary named 'cif_core.dic' version 2.4.2 last updated on
2011-04-26.

Automatic conversion script
Id: cif_fix_values 7556 2019-12-06 15:28:31Z antanas 
;
_cod_original_sg_symbol_H-M P21/n
_cod_database_code 1567688

loop_
_symmetry_equiv_pos_as_xyz
'x, y, z'
'-x+1/2, y+1/2, -z+1/2'
'-x, -y, -z'
'x-1/2, -y-1/2, z-1/2'

loop_
_atom_site_label
_atom_site_type_symbol
_atom_site_fract_x
_atom_site_fract_y
_atom_site_fract_z
_atom_site_U_iso_or_equiv
_atom_site_adp_type
_atom_site_occupancy
_atom_site_symmetry_multiplicity
_atom_site_calc_flag
_atom_site_refinement_flags
_atom_site_disorder_assembly
_atom_site_disorder_group
O2 O -0.6541(6) 0.28377(12) 0.3080(2) 0.0423(7) Uani 1 1 d . . .
Cu1 Cu 0.03012(12) 0.23838(2) 0.21454(4) 0.0378(3) Uani 1 1 d . . .
S1 S -0.5421(6) 0.45954(6) 0.38694(18) 0.0997(8) Uani 1 1 d . . .
O1 O -0.2788(6) 0.24277(12) 0.2852(2) 0.0425(7) Uani 1 1 d . . .
O3 O -0.0776(7) 0.29696(13) 0.1423(2) 0.0466(8) Uani 1 1 d . . .
N2 N 0.2856(7) 0.21702(15) 0.1218(2) 0.0398(8) Uani 1 1 d . . .
N1 N 0.1275(7) 0.16998(14) 0.2676(3) 0.0403(8) Uani 1 1 d . . .
C6 C -0.4185(8) 0.28345(16) 0.2900(3) 0.0348(8) Uani 1 1 d . . .
C18 C 0.3980(8) 0.17088(17) 0.1416(3) 0.0394(9) Uani 1 1 d . . .
C19 C 0.3121(8) 0.14518(17) 0.2203(3) 0.0405(9) Uani 1 1 d . . .
C7 C -0.2093(9) 0.33478(17) 0.1698(3) 0.0423(9) Uani 1 1 d . . .
C17 C 0.3621(11) 0.2425(2) 0.0492(3) 0.0474(11) Uani 1 1 d . . .
H17 H 0.2869 0.2743 0.0351 0.057 Uiso 1 1 calc R . .
C2 C -0.4159(9) 0.37992(17) 0.3008(3) 0.0442(10) Uani 1 1 d . . .
O4 O -0.2770(10) 0.37079(17) 0.1214(3) 0.0705(12) Uani 1 1 d . . .
C5 C -0.2705(8) 0.33324(17) 0.2726(3) 0.0400(9) Uani 1 1 d . . .
H5 H -0.0972 0.3321 0.3101 0.048 Uiso 1 1 calc R . .
C13 C 0.6918(11) 0.0992(2) 0.1179(4) 0.0563(13) Uani 1 1 d . . .
H13 H 0.8170 0.0836 0.0836 0.068 Uiso 1 1 calc R . .
C11 C 0.4187(10) 0.09785(19) 0.2464(4) 0.0496(11) Uani 1 1 d . . .
C10 C 0.3195(13) 0.0748(2) 0.3235(5) 0.0647(15) Uani 1 1 d . . .
H10 H 0.3796 0.0426 0.3424 0.078 Uiso 1 1 calc R . .
C15 C 0.6654(10) 0.1767(2) 0.0140(4) 0.0534(12) Uani 1 1 d . . .
H15 H 0.7932 0.1638 -0.0224 0.064 Uiso 1 1 calc R . .
C8 C 0.0424(10) 0.14736(19) 0.3404(4) 0.0504(11) Uani 1 1 d . . .
H8 H -0.0842 0.1639 0.3727 0.061 Uiso 1 1 calc R . .
C14 C 0.5892(9) 0.1486(2) 0.0898(3) 0.0462(10) Uani 1 1 d . . .
C1 C -0.3241(14) 0.4080(2) 0.3766(4) 0.0645(15) Uani 1 1 d . . .
H1 H -0.1713 0.4009 0.4160 0.077 Uiso 1 1 calc R . .
C12 C 0.6134(12) 0.0751(2) 0.1914(5) 0.0597(14) Uani 1 1 d . . .
H12 H 0.6846 0.0433 0.2075 0.072 Uiso 1 1 calc R . .
C3 C -0.6527(12) 0.4009(2) 0.2580(6) 0.0675(16) Uani 1 1 d . . .
H3 H -0.7468 0.3866 0.2062 0.081 Uiso 1 1 calc R . .
C16 C 0.5512(11) 0.2229(2) -0.0057(4) 0.0551(12) Uani 1 1 d . . .
H16 H 0.5999 0.2414 -0.0560 0.066 Uiso 1 1 calc R . .
C4 C -0.7349(14) 0.4452(3) 0.2999(7) 0.085(2) Uani 1 1 d . . .
H4 H -0.8861 0.4639 0.2787 0.102 Uiso 1 1 calc R . .
C9 C 0.1339(13) 0.0998(2) 0.3709(4) 0.0631(14) Uani 1 1 d . . .
H9 H 0.0700 0.0851 0.4228 0.076 Uiso 1 1 calc R . .
O5 O 0.1897(16) 0.3728(3) 0.0062(5) 0.151(3) Uani 1 1 d G . .
H5A H 0.2968 0.3644 0.0525 0.227 Uiso 1 1 d G . .
O6 O 0.7042(19) 0.4776(3) 0.1234(5) 0.178(4) Uani 1 1 d G . .
H6B H 0.8564 0.4630 0.1322 0.267 Uiso 1 1 d G . .
O7 O 0.815(4) 0.5247(7) 0.9678(5) 0.280(8) Uani 1 1 d G . .
H7A H 0.8527 0.5383 1.0204 0.420 Uiso 1 1 d G . .
H7B H 0.6454 0.5251 0.9545 0.420 Uiso 1 1 d G . .

loop_
_atom_site_aniso_label
_atom_site_aniso_U_11
_atom_site_aniso_U_22
_atom_site_aniso_U_33
_atom_site_aniso_U_23
_atom_site_aniso_U_13
_atom_site_aniso_U_12
O2 0.0293(14) 0.0453(17) 0.0542(17) -0.0053(14) 0.0144(12) 0.0006(12)
Cu1 0.0323(4) 0.0387(4) 0.0440(4) -0.0010(2) 0.0126(3) 0.0038(2)
S1 0.142(2) 0.0468(8) 0.1225(17) -0.0159(9) 0.0779(16) -0.0041(10)
O1 0.0330(16) 0.0382(16) 0.0582(19) 0.0026(13) 0.0143(13) 0.0022(12)
O3 0.0465(18) 0.0508(18) 0.0446(16) 0.0039(14) 0.0144(13) 0.0109(14)
N2 0.0368(18) 0.0432(19) 0.0406(17) -0.0044(15) 0.0098(14) 0.0038(14)
N1 0.0365(18) 0.0404(18) 0.0458(18) -0.0036(15) 0.0129(14) 0.0002(14)
C6 0.0306(19) 0.037(2) 0.0384(18) -0.0012(15) 0.0120(14) -0.0017(15)
C18 0.0323(19) 0.044(2) 0.043(2) -0.0092(17) 0.0059(16) 0.0026(16)
C19 0.035(2) 0.036(2) 0.051(2) -0.0076(17) 0.0063(17) 0.0024(16)
C7 0.037(2) 0.043(2) 0.049(2) 0.0035(18) 0.0110(17) 0.0016(17)
C17 0.045(3) 0.056(3) 0.042(2) 0.0027(19) 0.0112(19) 0.004(2)
C2 0.040(2) 0.035(2) 0.061(3) -0.0025(19) 0.0214(19) -0.0023(17)
O4 0.089(3) 0.061(2) 0.064(2) 0.019(2) 0.024(2) 0.026(2)
C5 0.0310(19) 0.040(2) 0.050(2) -0.0027(17) 0.0103(16) -0.0007(16)
C13 0.048(3) 0.053(3) 0.069(3) -0.016(2) 0.014(2) 0.009(2)
C11 0.047(3) 0.039(2) 0.063(3) -0.004(2) 0.005(2) 0.0043(19)
C10 0.071(4) 0.046(3) 0.080(4) 0.011(3) 0.017(3) 0.013(3)
C15 0.045(3) 0.067(3) 0.050(3) -0.015(2) 0.015(2) 0.003(2)
C8 0.051(3) 0.046(2) 0.057(3) 0.005(2) 0.020(2) 0.001(2)
C14 0.035(2) 0.054(3) 0.050(2) -0.016(2) 0.0079(18) 0.0040(19)
C1 0.072(4) 0.058(3) 0.067(3) -0.007(3) 0.023(3) -0.009(3)
C12 0.056(3) 0.042(3) 0.081(4) -0.011(2) 0.004(3) 0.014(2)
C3 0.046(3) 0.050(3) 0.109(5) 0.009(3) 0.018(3) 0.004(2)
C16 0.055(3) 0.069(3) 0.044(2) -0.004(2) 0.015(2) 0.001(3)
C4 0.053(3) 0.073(4) 0.136(7) 0.032(4) 0.045(4) 0.024(3)
C9 0.071(4) 0.052(3) 0.069(3) 0.012(3) 0.021(3) 0.001(3)
O5 0.150(7) 0.188(9) 0.123(6) 0.040(6) 0.045(5) 0.020(6)
O6 0.184(9) 0.072(4) 0.284(13) -0.003(6) 0.056(9) -0.009(5)
O7 0.35(2) 0.271(19) 0.212(15) -0.022(15) -0.019(14) 0.008(15)

loop_
_atom_type_symbol
_atom_type_description
_atom_type_scat_dispersion_real
_atom_type_scat_dispersion_imag
_atom_type_scat_source
C C 0.0181 0.0091 'International Tables Vol C Tables 4.2.6.8 and 6.1.1.4'
H H 0.0000 0.0000 'International Tables Vol C Tables 4.2.6.8 and 6.1.1.4'
N N 0.0311 0.0180 'International Tables Vol C Tables 4.2.6.8 and 6.1.1.4'
O O 0.0492 0.0322 'International Tables Vol C Tables 4.2.6.8 and 6.1.1.4'
Cu Cu -1.9646 0.5888 'International Tables Vol C Tables 4.2.6.8 and 6.1.1.4'
S S 0.3331 0.5567 'International Tables Vol C Tables 4.2.6.8 and 6.1.1.4'

loop_
_geom_angle_atom_site_label_1
_geom_angle_atom_site_label_2
_geom_angle_atom_site_label_3
_geom_angle
_geom_angle_site_symmetry_1
_geom_angle_site_symmetry_3
_geom_angle_publ_flag
C6 O2 Cu1 119.0(3) . 1_455 ?
O3 Cu1 O1 92.68(13) . . ?
O3 Cu1 N1 169.14(15) . . ?
O1 Cu1 N1 91.47(14) . . ?
O3 Cu1 N2 91.12(14) . . ?
O1 Cu1 N2 162.77(15) . . ?
N1 Cu1 N2 82.06(15) . . ?
O3 Cu1 O2 92.81(14) . 1_655 ?
O1 Cu1 O2 100.94(13) . 1_655 ?
N1 Cu1 O2 96.26(14) . 1_655 ?
N2 Cu1 O2 95.65(13) . 1_655 ?
C4 S1 C1 94.8(3) . . ?
C6 O1 Cu1 122.9(3) . . ?
C7 O3 Cu1 125.6(3) . . ?
C17 N2 C18 118.4(4) . . ?
C17 N2 Cu1 129.2(3) . . ?
C18 N2 Cu1 112.4(3) . . ?
C8 N1 C19 118.1(4) . . ?
C8 N1 Cu1 129.1(3) . . ?
C19 N1 Cu1 112.7(3) . . ?
O2 C6 O1 123.6(4) . . ?
O2 C6 C5 120.9(4) . . ?
O1 C6 C5 115.5(3) . . ?
N2 C18 C14 123.3(4) . . ?
N2 C18 C19 116.4(4) . . ?
C14 C18 C19 120.2(4) . . ?
N1 C19 C11 123.2(5) . . ?
N1 C19 C18 116.4(4) . . ?
C11 C19 C18 120.4(4) . . ?
O4 C7 O3 123.4(4) . . ?
O4 C7 C5 120.8(4) . . ?
O3 C7 C5 115.7(4) . . ?
N2 C17 C16 121.7(5) . . ?
C1 C2 C3 110.6(5) . . ?
C1 C2 C5 121.8(5) . . ?
C3 C2 C5 127.6(5) . . ?
C2 C5 C6 113.6(3) . . ?
C2 C5 C7 112.6(4) . . ?
C6 C5 C7 108.7(4) . . ?
C12 C13 C14 122.2(5) . . ?
C19 C11 C10 116.8(5) . . ?
C19 C11 C12 118.6(5) . . ?
C10 C11 C12 124.6(5) . . ?
C9 C10 C11 119.8(5) . . ?
C16 C15 C14 119.7(4) . . ?
N1 C8 C9 122.8(5) . . ?
C18 C14 C15 116.6(5) . . ?
C18 C14 C13 117.8(5) . . ?
C15 C14 C13 125.5(4) . . ?
C2 C1 S1 108.8(5) . . ?
C13 C12 C11 120.6(5) . . ?
C4 C3 C2 113.9(7) . . ?
C15 C16 C17 120.2(5) . . ?
C3 C4 S1 111.8(5) . . ?
C10 C9 C8 119.2(5) . . ?

loop_
_geom_bond_atom_site_label_1
_geom_bond_atom_site_label_2
_geom_bond_distance
_geom_bond_site_symmetry_2
_geom_bond_publ_flag
O2 C6 1.228(5) . ?
O2 Cu1 2.316(3) 1_455 ?
Cu1 O3 1.915(3) . ?
Cu1 O1 1.934(3) . ?
Cu1 N1 2.001(4) . ?
Cu1 N2 2.020(4) . ?
Cu1 O2 2.316(3) 1_655 ?
S1 C4 1.565(10) . ?
S1 C1 1.753(7) . ?
O1 C6 1.283(5) . ?
O3 C7 1.277(6) . ?
N2 C17 1.336(6) . ?
N2 C18 1.357(6) . ?
N1 C8 1.318(6) . ?
N1 C19 1.366(5) . ?
C6 C5 1.536(6) . ?
C18 C14 1.398(6) . ?
C18 C19 1.429(6) . ?
C19 C11 1.393(7) . ?
C7 O4 1.211(6) . ?
C7 C5 1.554(6) . ?
C17 C16 1.391(7) . ?
C2 C1 1.370(8) . ?
C2 C3 1.398(8) . ?
C2 C5 1.503(6) . ?
C13 C12 1.333(9) . ?
C13 C14 1.444(8) . ?
C11 C10 1.405(8) . ?
C11 C12 1.444(8) . ?
C10 C9 1.373(8) . ?
C15 C16 1.362(8) . ?
C15 C14 1.409(8) . ?
C8 C9 1.391(8) . ?
C3 C4 1.393(10) . ?
